data_4116383
loop_
_publ_author_name
'Thomas Drews'
'Wolfram Koch'
'Konrad Seppelt'

_publ_contact_author
;
     Prof. Dr. Konrad Seppelt
     Institut f\"ur Anorganische und Analytische Chemie
     Freie Universit\"at Berlin
     Fabeckstr. 34-36
     14195 Berlin
     Bundesrepublik Deutschland
;
_publ_contact_author_email seppelt@chemie.fu-berlin.de
_publ_contact_author_fax '049 30 8382424'
_publ_contact_author_phone '049 30 8384289'
_publ_section_title
;
 The Cl2O2+ Cation: Preparation and Structural Investigation of
 Cl2O2+SbF6- and Cl2O2+Sb2F11-
;
_journal_name_full 'Journal of the American Chemical Society'
_journal_page_first 4379
_journal_page_last 4384
_journal_paper_doi 10.1021/ja984474y
_journal_volume 121
_journal_year 1999
_chemical_formula_sum 'Cl3 F6 Sb'
_chemical_formula_weight 342.10
_chemical_name_systematic
; 
 Trichloroniumhexafluoroantimonate 
;
_space_group_IT_number 64
_symmetry_cell_setting orthorhombic
_symmetry_space_group_name_Hall '-C 2ac 2'
_symmetry_space_group_name_H-M 'C m c a'
_atom_sites_solution_hydrogens geom
_atom_sites_solution_primary direct
_atom_sites_solution_secondary difmap
_audit_creation_method SHELXL-97
_cell_angle_alpha 90.00
_cell_angle_beta 90.00
_cell_angle_gamma 90.00
_cell_formula_units_Z 8
_cell_length_a 10.553(2)
_cell_length_b 11.361(3)
_cell_length_c 12.081(3)
_cell_measurement_reflns_used 25
_cell_measurement_temperature 130
_cell_measurement_theta_max 21
_cell_measurement_theta_min 20
_cell_volume 1448.4(6)
_computing_cell_refinement 'Enraf-Nonius CAD4'
_computing_data_collection 'Enraf-Nonius CAD4'
_computing_data_reduction 'Molen Delft Instruments'
_computing_molecular_graphics Schakal
_computing_publication_material SHELXL-97
_computing_structure_refinement 'SHELXL-97 (Sheldrick, 1997)'
_computing_structure_solution 'SHELXS-97 (Sheldrick, 1990)'
_diffrn_ambient_temperature 293(2)
_diffrn_measured_fraction_theta_full 1.000
_diffrn_measured_fraction_theta_max 1.000
_diffrn_measurement_device_type 'Enraf-Nonius CAD4'
_diffrn_measurement_method Omega-scan
_diffrn_radiation_monochromator graphite
_diffrn_radiation_source 'fine-focus sealed tube'
_diffrn_radiation_type MoK\a
_diffrn_radiation_wavelength 0.71069
_diffrn_reflns_av_R_equivalents 0.0000
_diffrn_reflns_av_sigmaI/netI 0.0158
_diffrn_reflns_limit_h_max 0
_diffrn_reflns_limit_h_min -14
_diffrn_reflns_limit_k_max 15
_diffrn_reflns_limit_k_min 0
_diffrn_reflns_limit_l_max 0
_diffrn_reflns_limit_l_min -16
_diffrn_reflns_number 1103
_diffrn_reflns_theta_full 29.96
_diffrn_reflns_theta_max 29.96
_diffrn_reflns_theta_min 3.13
_diffrn_standards_interval_time '14400 sec'
_diffrn_standards_number 3
_exptl_absorpt_coefficient_mu 4.950
_exptl_absorpt_correction_T_max 0.98
_exptl_absorpt_correction_T_min 0.81
_exptl_absorpt_correction_type psi-scan
_exptl_crystal_colour orange-yellow
_exptl_crystal_density_diffrn 3.138
_exptl_crystal_description needles
_exptl_crystal_F_000 1248
_exptl_crystal_size_max 0.5
_exptl_crystal_size_mid 0.1
_exptl_crystal_size_min 0.1
_refine_diff_density_max 1.238
_refine_diff_density_min -1.030
_refine_diff_density_rms 0.137
_refine_ls_extinction_coef 0.00088(9)
_refine_ls_extinction_expression Fc^*^=kFc[1+0.001xFc^2^\l^3^/sin(2\q)]^-1/4^
_refine_ls_extinction_method SHELXL
_refine_ls_goodness_of_fit_ref 1.013
_refine_ls_hydrogen_treatment mixed
_refine_ls_matrix_type full
_refine_ls_number_parameters 52
_refine_ls_number_reflns 1103
_refine_ls_number_restraints 0
_refine_ls_restrained_S_all 1.013
_refine_ls_R_factor_all 0.0220
_refine_ls_R_factor_gt 0.0189
_refine_ls_shift/su_max 0.001
_refine_ls_shift/su_mean 0.000
_refine_ls_structure_factor_coef Fsqd
_refine_ls_weighting_details 'calc w=1/[\s^2^(Fo^2^)+(0.0239P)^2^+8.0794P] where P=(Fo^2^+2Fc^2^)/3'
_refine_ls_weighting_scheme calc
_refine_ls_wR_factor_gt 0.0461
_refine_ls_wR_factor_ref 0.0489
_reflns_number_gt 1024
_reflns_number_total 1103
_reflns_threshold_expression >2sigma(I)
_cod_data_source_file ja984474y_3.cif
_cod_data_source_block cl3sbf6
_cod_database_code 4116383

loop_
_symmetry_equiv_pos_as_xyz
'x, y, z'
'x, -y, -z'
'x, -y+1/2, z+1/2'
'x, y+1/2, -z+1/2'
'x+1/2, y+1/2, z'
'x+1/2, -y+1/2, -z'
'x+1/2, -y+1, z+1/2'
'x+1/2, y+1, -z+1/2'
'-x, -y, -z'
'-x, y, z'
'-x, y-1/2, -z-1/2'
'-x, -y-1/2, z-1/2'
'-x+1/2, -y+1/2, -z'
'-x+1/2, y+1/2, z'
'-x+1/2, y, -z-1/2'
'-x+1/2, -y, z-1/2'

loop_
_atom_site_label
_atom_site_type_symbol
_atom_site_fract_x
_atom_site_fract_y
_atom_site_fract_z
_atom_site_U_iso_or_equiv
_atom_site_adp_type
_atom_site_occupancy
_atom_site_symmetry_multiplicity
_atom_site_calc_flag
_atom_site_refinement_flags
Sb1 Sb 0.0000 0.206482(18) 0.556678(17) 0.01002(9) Uani 1 2 d S
F1 F 0.0000 0.35707(19) 0.48840(19) 0.0197(4) Uani 1 2 d S
F2 F 0.12732(16) 0.15965(16) 0.45911(14) 0.0223(3) Uani 1 1 d .
F3 F 0.12386(15) 0.26198(14) 0.65557(13) 0.0200(3) Uani 1 1 d .
F4 F 0.0000 0.06102(19) 0.62881(19) 0.0204(5) Uani 1 2 d S
Cl2 Cl -0.2500 0.43690(7) 0.7500 0.01460(16) Uani 1 2 d S
Cl3 Cl -0.16469(6) 0.54192(5) 0.64349(5) 0.01569(13) Uani 1 1 d .

loop_
_atom_site_aniso_label
_atom_site_aniso_U_11
_atom_site_aniso_U_22
_atom_site_aniso_U_33
_atom_site_aniso_U_23
_atom_site_aniso_U_13
_atom_site_aniso_U_12
Sb1 0.01153(12) 0.00903(12) 0.00951(12) -0.00009(7) 0.000 0.000
F1 0.0260(11) 0.0140(10) 0.0190(10) 0.0062(8) 0.000 0.000
F2 0.0202(8) 0.0250(8) 0.0218(7) -0.0054(6) 0.0088(6) 0.0021(7)
F3 0.0202(8) 0.0187(7) 0.0210(7) -0.0013(6) -0.0080(6) -0.0030(6)
F4 0.0301(12) 0.0098(9) 0.0213(11) 0.0046(8) 0.000 0.000
Cl2 0.0184(4) 0.0125(3) 0.0128(3) 0.000 0.0052(3) 0.000
Cl3 0.0182(3) 0.0159(3) 0.0130(2) 0.00237(19) 0.0035(2) -0.0010(2)

loop_
_atom_type_symbol
_atom_type_description
_atom_type_scat_dispersion_real
_atom_type_scat_dispersion_imag
_atom_type_scat_source
Sb Sb -0.5866 1.5461 'International Tables Vol C Tables 4.2.6.8 and 6.1.1.4'
F F 0.0171 0.0103 'International Tables Vol C Tables 4.2.6.8 and 6.1.1.4'
Cl Cl 0.1484 0.1585 'International Tables Vol C Tables 4.2.6.8 and 6.1.1.4'

loop_
_geom_angle_atom_site_label_1
_geom_angle_atom_site_label_2
_geom_angle_atom_site_label_3
_geom_angle
_geom_angle_site_symmetry_1
_geom_angle_site_symmetry_3
F2 Sb1 F2 92.19(11) 10 .
F2 Sb1 F4 92.43(8) 10 .
F2 Sb1 F4 92.43(8) . .
F2 Sb1 F3 176.78(7) 10 .
F2 Sb1 F3 89.79(8) . .
F4 Sb1 F3 90.01(7) . .
F2 Sb1 F3 89.79(8) 10 10
F2 Sb1 F3 176.78(7) . 10
F4 Sb1 F3 90.02(7) . 10
F3 Sb1 F3 88.12(10) . 10
F2 Sb1 F1 89.00(7) 10 .
F2 Sb1 F1 89.00(7) . .
F4 Sb1 F1 177.94(10) . .
F3 Sb1 F1 88.50(7) . .
F3 Sb1 F1 88.50(7) 10 .
Cl3 Cl2 Cl3 105.55(5) 15_457 .

loop_
_geom_bond_atom_site_label_1
_geom_bond_atom_site_label_2
_geom_bond_distance
_geom_bond_site_symmetry_2
Sb1 F2 1.8649(16) 10
Sb1 F2 1.8649(16) .
Sb1 F4 1.868(2) .
Sb1 F3 1.8797(15) .
Sb1 F3 1.8797(15) 10
Sb1 F1 1.899(2) .
Cl2 Cl3 1.9723(8) 15_457
Cl2 Cl3 1.9723(8) .
